data_4061640
loop_
_publ_author_name
'Wiliam J. Evans'

_publ_section_title
;
Synthesis and Structure of the Tetramethylcyclopentadienyl
Uranium Metallocenes, (C5Me4H)2UMe2, (C5Me4H)2UMeCl,
[(C5Me4H)2U][(&#x00B5;-Ph)2BPh2], and [(C5Me4)SiMe2(CH2CH=CH2)]2UI(THF)
;
_journal_name_full Organometallics
_journal_paper_doi 10.1021/om050462r
_journal_year 2005
_chemical_formula_sum 'C32 H54 I O Si2 U'
_chemical_formula_weight 875.86
_space_group_IT_number 14
_symmetry_cell_setting monoclinic
_symmetry_space_group_name_Hall '-P 2yn'
_symmetry_space_group_name_H-M 'P 1 21/n 1'
_cell_angle_alpha 90.00
_cell_angle_beta 104.4150(10)
_cell_angle_gamma 90.00
_cell_formula_units_Z 4
_cell_length_a 8.9828(4)
_cell_length_b 28.1474(11)
_cell_length_c 14.0992(6)
_cell_measurement_temperature 173(2)
_cell_volume 3452.6(3)
_diffrn_ambient_temperature 173(2)
_exptl_crystal_density_diffrn 1.685
_cod_depositor_comments
;
The following automatic conversions were performed:
'_symmetry_cell_setting' value 'Monoclinic' changed to 'monoclinic'
according to '/home/saulius/struct/CIF-dictionaries/cif_core.dic'
dictionary named 'cif_core.dic' version 2.4.1 from 2010-06-29.

Automatic conversion script
Id: cif_fix_enum 1527 2010-12-29 10:47:43Z saulius 
;
_cod_original_sg_symbol_H-M 'P 21/n'
_cod_database_code 4061640

loop_
_symmetry_equiv_pos_as_xyz
'x, y, z'
'-x+1/2, y+1/2, -z+1/2'
'-x, -y, -z'
'x-1/2, -y-1/2, z-1/2'

loop_
_atom_site_label
_atom_site_type_symbol
_atom_site_fract_x
_atom_site_fract_y
_atom_site_fract_z
_atom_site_U_iso_or_equiv
_atom_site_adp_type
_atom_site_occupancy
_atom_site_symmetry_multiplicity
_atom_site_calc_flag
_atom_site_refinement_flags
_atom_site_disorder_assembly
_atom_site_disorder_group
U1 U 0.440782(12) 0.136172(4) 0.179645(7) 0.01364(4) Uani 1 1 d . . .
I1 I 0.70822(2) 0.083282(8) 0.124601(15) 0.02682(6) Uani 1 1 d . . .
Si1 Si 0.44211(11) 0.14446(3) -0.11772(6) 0.02590(19) Uani 1 1 d . B .
Si2 Si 0.72386(10) 0.06072(3) 0.41537(6) 0.02103(17) Uani 1 1 d . . .
O1 O 0.2780(3) 0.06293(8) 0.15648(17) 0.0240(5) Uani 1 1 d . . .
C1 C 0.4205(4) 0.20825(11) 0.0458(2) 0.0195(6) Uani 1 1 d . . .
C2 C 0.3056(4) 0.22085(10) 0.0940(2) 0.0197(6) Uani 1 1 d . . .
C3 C 0.1848(4) 0.18689(11) 0.0684(2) 0.0205(6) Uani 1 1 d . . .
C4 C 0.2225(4) 0.15438(11) 0.0027(2) 0.0199(6) Uani 1 1 d . . .
C5 C 0.3703(4) 0.16639(11) -0.0125(2) 0.0195(6) Uani 1 1 d . . .
C6 C 0.5683(4) 0.23492(12) 0.0538(3) 0.0281(7) Uani 1 1 d . . .
H6A H 0.5520 0.2599 0.0038 0.042 Uiso 1 1 calc R . .
H6B H 0.6475 0.2129 0.0437 0.042 Uiso 1 1 calc R . .
H6C H 0.6016 0.2493 0.1189 0.042 Uiso 1 1 calc R . .
C7 C 0.2895(4) 0.26817(12) 0.1402(3) 0.0313(8) Uani 1 1 d . . .
H7A H 0.2362 0.2904 0.0896 0.047 Uiso 1 1 calc R . .
H7B H 0.3917 0.2807 0.1717 0.047 Uiso 1 1 calc R . .
H7C H 0.2301 0.2642 0.1893 0.047 Uiso 1 1 calc R . .
C8 C 0.0333(4) 0.19114(13) 0.0956(3) 0.0301(7) Uani 1 1 d . . .
H8A H -0.0379 0.2102 0.0463 0.045 Uiso 1 1 calc R . .
H8B H 0.0495 0.2065 0.1597 0.045 Uiso 1 1 calc R . .
H8C H -0.0103 0.1594 0.0985 0.045 Uiso 1 1 calc R . .
C9 C 0.1142(4) 0.11707(13) -0.0526(3) 0.0319(8) Uani 1 1 d . . .
H9A H 0.0484 0.1312 -0.1119 0.048 Uiso 1 1 calc R . .
H9B H 0.0502 0.1049 -0.0110 0.048 Uiso 1 1 calc R . .
H9C H 0.1737 0.0909 -0.0707 0.048 Uiso 1 1 calc R . .
C10 C 0.4178(5) 0.07910(13) -0.1386(3) 0.0384(9) Uani 1 1 d . . .
H10A H 0.4806 0.0620 -0.0821 0.058 Uiso 1 1 calc R . .
H10B H 0.4505 0.0704 -0.1976 0.058 Uiso 1 1 calc R . .
H10C H 0.3094 0.0706 -0.1471 0.058 Uiso 1 1 calc R . .
C11 C 0.6448(5) 0.16054(15) -0.1146(3) 0.0395(9) Uani 1 1 d . . .
H11A H 0.7141 0.1458 -0.0574 0.059 Uiso 1 1 calc R . .
H11B H 0.6566 0.1951 -0.1103 0.059 Uiso 1 1 calc R . .
H11C H 0.6700 0.1491 -0.1743 0.059 Uiso 1 1 calc R . .
C12 C 0.3179(5) 0.17418(16) -0.2308(3) 0.0434(10) Uani 1 1 d . . .
H12A H 0.2092 0.1732 -0.2274 0.052 Uiso 1 1 calc R A 1
H12B H 0.3484 0.2079 -0.2318 0.052 Uiso 1 1 calc R A 1
C13 C 0.3323(10) 0.1502(3) -0.3253(5) 0.0347(16) Uani 0.60 1 d P B 1
H13A H 0.2850 0.1203 -0.3440 0.042 Uiso 0.60 1 calc PR B 1
C14 C 0.4096(9) 0.1709(4) -0.3797(7) 0.0482(18) Uani 0.60 1 d P B 1
H14A H 0.4567 0.2008 -0.3607 0.058 Uiso 0.60 1 calc PR B 1
H14B H 0.4191 0.1563 -0.4386 0.058 Uiso 0.60 1 calc PR B 1
C13B C 0.3977(16) 0.1712(5) -0.3162(7) 0.038(2) Uani 0.40 1 d P B 2
H13B H 0.4880 0.1889 -0.3156 0.045 Uiso 0.40 1 calc PR B 2
C14B C 0.335(2) 0.1433(5) -0.3888(8) 0.065(4) Uani 0.40 1 d P B 2
H14C H 0.2449 0.1260 -0.3877 0.077 Uiso 0.40 1 calc PR B 2
H14D H 0.3799 0.1403 -0.4429 0.077 Uiso 0.40 1 calc PR B 2
C15 C 0.6446(4) 0.16058(11) 0.3542(2) 0.0207(6) Uani 1 1 d . . .
C16 C 0.5200(4) 0.19163(11) 0.3487(2) 0.0227(6) Uani 1 1 d . . .
C17 C 0.3913(4) 0.16416(12) 0.3587(2) 0.0230(7) Uani 1 1 d . . .
C18 C 0.4401(4) 0.11641(11) 0.3731(2) 0.0206(6) Uani 1 1 d . . .
C19 C 0.5983(3) 0.11303(11) 0.3695(2) 0.0179(6) Uani 1 1 d . . .
C20 C 0.8031(4) 0.17714(13) 0.3509(3) 0.0319(8) Uani 1 1 d . . .
H20A H 0.8628 0.1846 0.4174 0.048 Uiso 1 1 calc R . .
H20B H 0.7944 0.2056 0.3099 0.048 Uiso 1 1 calc R . .
H20C H 0.8549 0.1519 0.3234 0.048 Uiso 1 1 calc R . .
C21 C 0.5327(5) 0.24492(12) 0.3508(3) 0.0357(9) Uani 1 1 d . . .
H21A H 0.5618 0.2559 0.4189 0.053 Uiso 1 1 calc R . .
H21B H 0.4334 0.2588 0.3175 0.053 Uiso 1 1 calc R . .
H21C H 0.6111 0.2548 0.3174 0.053 Uiso 1 1 calc R . .
C22 C 0.2366(4) 0.18346(14) 0.3635(3) 0.0343(8) Uani 1 1 d . . .
H22A H 0.2387 0.1915 0.4315 0.051 Uiso 1 1 calc R . .
H22B H 0.1574 0.1594 0.3395 0.051 Uiso 1 1 calc R . .
H22C H 0.2132 0.2120 0.3227 0.051 Uiso 1 1 calc R . .
C23 C 0.3455(4) 0.07618(13) 0.3987(3) 0.0311(8) Uani 1 1 d . . .
H23A H 0.3604 0.0748 0.4699 0.047 Uiso 1 1 calc R . .
H23B H 0.3784 0.0461 0.3754 0.047 Uiso 1 1 calc R . .
H23C H 0.2366 0.0816 0.3674 0.047 Uiso 1 1 calc R . .
C24 C 0.9291(4) 0.06887(14) 0.4113(3) 0.0329(8) Uani 1 1 d . . .
H24A H 0.9342 0.0737 0.3433 0.049 Uiso 1 1 calc R . .
H24B H 0.9883 0.0405 0.4378 0.049 Uiso 1 1 calc R . .
H24C H 0.9722 0.0966 0.4506 0.049 Uiso 1 1 calc R . .
C25 C 0.6561(5) 0.00326(12) 0.3528(3) 0.0329(8) Uani 1 1 d . . .
H25A H 0.6520 0.0060 0.2829 0.049 Uiso 1 1 calc R . .
H25B H 0.5534 -0.0041 0.3609 0.049 Uiso 1 1 calc R . .
H25C H 0.7274 -0.0222 0.3817 0.049 Uiso 1 1 calc R . .
C26 C 0.7283(4) 0.05184(12) 0.5492(2) 0.0275(7) Uani 1 1 d . . .
H26A H 0.6243 0.0427 0.5545 0.033 Uiso 1 1 calc R . .
H26B H 0.7989 0.0253 0.5754 0.033 Uiso 1 1 calc R . .
C27 C 0.7782(5) 0.09453(14) 0.6095(3) 0.0401(9) Uani 1 1 d . . .
H27A H 0.7050 0.1194 0.6045 0.048 Uiso 1 1 calc R . .
C28 C 0.9141(6) 0.10153(18) 0.6695(3) 0.0630(15) Uani 1 1 d . . .
H28A H 0.9912 0.0777 0.6770 0.076 Uiso 1 1 calc R . .
H28B H 0.9351 0.1304 0.7053 0.076 Uiso 1 1 calc R . .
C29 C 0.3191(4) 0.01784(11) 0.1200(3) 0.0317(8) Uani 1 1 d . . .
H29A H 0.4262 0.0092 0.1531 0.038 Uiso 1 1 calc R . .
H29B H 0.3097 0.0197 0.0486 0.038 Uiso 1 1 calc R . .
C30 C 0.2110(6) -0.01762(15) 0.1414(5) 0.076(2) Uani 1 1 d . . .
H30A H 0.2658 -0.0399 0.1926 0.092 Uiso 1 1 calc R . .
H30B H 0.1639 -0.0361 0.0817 0.092 Uiso 1 1 calc R . .
C31 C 0.0912(5) 0.00841(15) 0.1756(5) 0.0629(15) Uani 1 1 d . . .
H31A H -0.0122 -0.0002 0.1355 0.076 Uiso 1 1 calc R . .
H31B H 0.0969 0.0006 0.2448 0.076 Uiso 1 1 calc R . .
C32 C 0.1205(4) 0.05946(12) 0.1652(3) 0.0295(7) Uani 1 1 d . . .
H32A H 0.0484 0.0726 0.1062 0.035 Uiso 1 1 calc R . .
H32B H 0.1078 0.0773 0.2233 0.035 Uiso 1 1 calc R . .

loop_
_atom_site_aniso_label
_atom_site_aniso_U_11
_atom_site_aniso_U_22
_atom_site_aniso_U_33
_atom_site_aniso_U_23
_atom_site_aniso_U_13
_atom_site_aniso_U_12
U1 0.01282(6) 0.01388(5) 0.01404(5) 0.00035(4) 0.00302(4) 0.00000(4)
I1 0.01953(11) 0.03720(12) 0.02607(11) 0.00426(9) 0.01008(8) 0.00893(9)
Si1 0.0311(5) 0.0290(5) 0.0175(4) 0.0006(3) 0.0061(4) 0.0082(4)
Si2 0.0188(4) 0.0233(4) 0.0205(4) 0.0049(3) 0.0041(3) 0.0025(3)
O1 0.0198(12) 0.0185(11) 0.0345(13) -0.0034(9) 0.0081(10) -0.0009(9)
C1 0.0214(16) 0.0187(14) 0.0173(14) 0.0027(11) 0.0027(12) 0.0003(12)
C2 0.0238(16) 0.0163(14) 0.0179(14) 0.0037(11) 0.0032(12) 0.0026(12)
C3 0.0182(15) 0.0221(15) 0.0194(14) 0.0050(12) 0.0013(12) 0.0033(12)
C4 0.0185(15) 0.0209(14) 0.0169(14) 0.0038(11) -0.0021(11) -0.0017(12)
C5 0.0239(16) 0.0210(15) 0.0124(13) 0.0019(11) 0.0021(11) 0.0030(12)
C6 0.0247(18) 0.0293(17) 0.0308(18) 0.0019(14) 0.0077(14) -0.0082(14)
C7 0.039(2) 0.0224(16) 0.0316(18) -0.0006(14) 0.0071(16) 0.0078(15)
C8 0.0207(17) 0.0359(19) 0.0339(18) 0.0054(15) 0.0070(14) 0.0055(14)
C9 0.0291(19) 0.0350(19) 0.0262(17) 0.0013(15) -0.0032(14) -0.0057(15)
C10 0.046(2) 0.032(2) 0.0325(19) -0.0098(16) 0.0016(17) 0.0111(17)
C11 0.042(2) 0.049(2) 0.035(2) 0.0038(17) 0.0217(18) 0.0054(18)
C12 0.055(3) 0.055(3) 0.0199(17) 0.0080(17) 0.0095(17) 0.029(2)
C13 0.040(4) 0.034(4) 0.024(4) -0.003(3) -0.003(3) 0.002(3)
C14 0.048(5) 0.067(6) 0.031(4) 0.001(4) 0.011(3) 0.004(4)
C13B 0.049(7) 0.047(7) 0.017(5) 0.012(5) 0.009(5) 0.011(6)
C14B 0.112(13) 0.067(9) 0.016(6) -0.004(6) 0.019(7) 0.014(9)
C15 0.0201(16) 0.0225(15) 0.0167(14) -0.0006(12) -0.0006(12) -0.0024(12)
C16 0.0285(17) 0.0212(15) 0.0161(14) -0.0046(12) 0.0010(12) -0.0005(13)
C17 0.0253(17) 0.0314(17) 0.0134(14) -0.0014(12) 0.0069(12) 0.0072(13)
C18 0.0200(16) 0.0261(16) 0.0160(14) 0.0031(12) 0.0050(12) 0.0013(12)
C19 0.0157(15) 0.0209(15) 0.0167(14) 0.0019(11) 0.0031(11) 0.0002(11)
C20 0.0206(18) 0.0296(18) 0.041(2) 0.0031(15) -0.0010(15) -0.0092(14)
C21 0.043(2) 0.0240(17) 0.0333(19) -0.0095(15) -0.0023(16) 0.0013(16)
C22 0.033(2) 0.046(2) 0.0276(18) 0.0032(16) 0.0142(15) 0.0163(17)
C23 0.0213(17) 0.042(2) 0.0311(18) 0.0139(15) 0.0092(14) -0.0011(15)
C24 0.0205(18) 0.045(2) 0.0338(19) 0.0104(16) 0.0074(14) 0.0102(15)
C25 0.042(2) 0.0256(17) 0.0317(19) -0.0013(14) 0.0099(16) 0.0015(15)
C26 0.0282(18) 0.0308(18) 0.0224(16) 0.0087(13) 0.0044(13) 0.0016(14)
C27 0.057(3) 0.035(2) 0.0251(18) 0.0043(15) 0.0043(18) 0.0060(18)
C28 0.083(4) 0.048(3) 0.043(3) 0.000(2) -0.014(3) -0.010(3)
C29 0.032(2) 0.0182(16) 0.047(2) -0.0062(15) 0.0131(17) 0.0009(14)
C30 0.067(4) 0.025(2) 0.159(6) -0.020(3) 0.069(4) -0.015(2)
C31 0.040(3) 0.032(2) 0.124(5) 0.005(3) 0.033(3) -0.0047(19)
C32 0.0234(18) 0.0277(17) 0.040(2) 0.0012(15) 0.0128(15) -0.0033(14)

loop_
_geom_bond_atom_site_label_1
_geom_bond_atom_site_label_2
_geom_bond_distance
_geom_bond_site_symmetry_2
_geom_bond_publ_flag
U1 O1 2.501(2) . ?
U1 C1 2.746(3) . ?
U1 C5 2.758(3) . ?
U1 C15 2.763(3) . ?
U1 C19 2.776(3) . ?
U1 C17 2.784(3) . ?
U1 C18 2.784(3) . ?
U1 C16 2.790(3) . ?
U1 C2 2.808(3) . ?
U1 C4 2.810(3) . ?
U1 C3 2.827(3) . ?
U1 I1 3.0852(2) . ?
U1 Cnt1 2.513 . ?
U1 Cnt2 2.502 . ?
Si1 C5 1.865(3) . ?
Si1 C11 1.866(4) . ?
Si1 C10 1.867(4) . ?
Si1 C12 1.898(4) . ?
Si2 C19 1.870(3) . ?
Si2 C25 1.870(4) . ?
Si2 C24 1.873(4) . ?
Si2 C26 1.893(3) . ?
O1 C29 1.452(4) . ?
O1 C32 1.453(4) . ?
C1 C2 1.415(4) . ?
C1 C5 1.443(4) . ?
C1 C6 1.505(4) . ?
C2 C3 1.423(4) . ?
C2 C7 1.505(4) . ?
C3 C4 1.403(4) . ?
C3 C8 1.508(4) . ?
C4 C5 1.436(4) . ?
C4 C9 1.510(4) . ?
C12 C13 1.528(8) . ?
C12 C13B 1.549(12) . ?
C13 C14 1.294(12) . ?
C13B C14B 1.301(19) . ?
C15 C16 1.407(4) . ?
C15 C19 1.434(4) . ?
C15 C20 1.510(4) . ?
C16 C17 1.426(5) . ?
C16 C21 1.504(5) . ?
C17 C18 1.413(4) . ?
C17 C22 1.510(4) . ?
C18 C19 1.437(4) . ?
C18 C23 1.513(4) . ?
C26 C27 1.476(5) . ?
C27 C28 1.315(6) . ?
C29 C30 1.475(5) . ?
C30 C31 1.478(6) . ?
C31 C32 1.475(5) . ?
